data_7219737
loop_
_publ_author_name
'Sun, Tong'
'Jiao, Cheng--Qi'
'Li, Wen-Zhu'
'Sun, Zhen-Gang'
'Ma, Chao'
'Zhu, Yanyu'
'Ma, Ming-Xue'
'Luo, Hui'
'Zhang, Xiao-Wen'
'Wang, Mei-Ling'

_publ_section_title
;
 Mixed--solvothermal synthesis, structures, surface photovoltage,
 luminescence and molecular recognition properties of three new transition
 metal phosphonates with 3D framework and supramolecular structures
;
_journal_name_full 'RSC Adv.'
_journal_paper_doi 10.1039/C5RA00197H
_journal_year 2015
_chemical_formula_sum 'C9 H19 N2 Ni1.5 O9 P2'
_chemical_formula_weight 449.27
_chemical_name_systematic
; 
 ? 
;
_space_group_IT_number 61
_symmetry_cell_setting orthorhombic
_symmetry_space_group_name_Hall '-P 2ac 2ab'
_symmetry_space_group_name_H-M 'P b c a'
_atom_sites_solution_hydrogens geom
_atom_sites_solution_primary direct
_atom_sites_solution_secondary difmap
_audit_creation_method SHELXL-97
_audit_update_record
;
2014-12-24 deposited with the CCDC.
2015-03-03 downloaded from the CCDC.
;
_cell_angle_alpha 90.00
_cell_angle_beta 90.00
_cell_angle_gamma 90.00
_cell_formula_units_Z 8
_cell_length_a 18.7958(9)
_cell_length_b 8.2622(4)
_cell_length_c 18.8550(8)
_cell_measurement_reflns_used 4593
_cell_measurement_temperature 295(2)
_cell_measurement_theta_max 22.41
_cell_measurement_theta_min 2.42
_cell_volume 2928.1(2)
_computing_cell_refinement 'Bruker SMART'
_computing_data_collection 'Bruker SMART'
_computing_data_reduction 'Bruker SHELXTL'
_computing_molecular_graphics 'Bruker SHELXTL'
_computing_publication_material 'Bruker SHELXTL'
_computing_structure_refinement 'SHELXL-97 (Sheldrick, 1997)'
_computing_structure_solution 'SHELXS-97 (Sheldrick, 1990)'
_diffrn_ambient_temperature 295(2)
_diffrn_measured_fraction_theta_full 0.995
_diffrn_measured_fraction_theta_max 0.995
_diffrn_measurement_device_type 'Smart Apex II CCD'
_diffrn_measurement_method 'omega scans'
_diffrn_radiation_monochromator graphite
_diffrn_radiation_source 'fine-focus sealed tube'
_diffrn_radiation_type MoK\a
_diffrn_radiation_wavelength 0.71073
_diffrn_reflns_av_R_equivalents 0.0827
_diffrn_reflns_av_sigmaI/netI 0.0295
_diffrn_reflns_limit_h_max 23
_diffrn_reflns_limit_h_min -22
_diffrn_reflns_limit_k_max 8
_diffrn_reflns_limit_k_min -10
_diffrn_reflns_limit_l_max 18
_diffrn_reflns_limit_l_min -23
_diffrn_reflns_number 46677
_diffrn_reflns_theta_full 26.50
_diffrn_reflns_theta_max 26.50
_diffrn_reflns_theta_min 2.16
_diffrn_standards_decay_% 0
_diffrn_standards_interval_count 0
_diffrn_standards_interval_time 0
_diffrn_standards_number 0
_exptl_absorpt_coefficient_mu 2.219
_exptl_absorpt_correction_T_max 0.9781
_exptl_absorpt_correction_T_min 0.8971
_exptl_absorpt_correction_type empirical
_exptl_absorpt_process_details sadabs
_exptl_crystal_colour green
_exptl_crystal_density_diffrn 2.038
_exptl_crystal_density_method 'not measured'
_exptl_crystal_description plate
_exptl_crystal_F_000 1848
_exptl_crystal_size_max 0.05
_exptl_crystal_size_mid 0.03
_exptl_crystal_size_min 0.01
_refine_diff_density_max 2.125
_refine_diff_density_min -1.355
_refine_diff_density_rms 0.186
_refine_ls_extinction_method none
_refine_ls_goodness_of_fit_ref 1.079
_refine_ls_hydrogen_treatment constr
_refine_ls_matrix_type full
_refine_ls_number_parameters 175
_refine_ls_number_reflns 3021
_refine_ls_number_restraints 126
_refine_ls_restrained_S_all 1.063
_refine_ls_R_factor_all 0.0931
_refine_ls_R_factor_gt 0.0670
_refine_ls_shift/su_max 0.000
_refine_ls_shift/su_mean 0.000
_refine_ls_structure_factor_coef Fsqd
_refine_ls_weighting_details 'calc w=1/[\s^2^(Fo^2^)+(0.0560P)^2^+59.9639P] where P=(Fo^2^+2Fc^2^)/3'
_refine_ls_weighting_scheme calc
_refine_ls_wR_factor_gt 0.1568
_refine_ls_wR_factor_ref 0.1860
_reflns_number_gt 2395
_reflns_number_total 3021
_reflns_threshold_expression >2sigma(I)
_cod_data_source_file c5ra00197h2.cif
_cod_data_source_block szg220
_cod_depositor_comments
;
The following automatic conversions were performed:

'_symmetry_cell_setting' value 'Orthorhombic' changed to
'orthorhombic' according to
/usr/data/users/saulius/crontab/automatic-downloads/rss-feeds/RSC/lib/dictionaries/cif_core.dic
dictionary named 'cif_core.dic' version 2.4.2 from 2011-04-26.

Automatic conversion script
Id: cif_fix_values 3086 2015-02-26 13:12:21Z robertas 
;
_cod_original_sg_symbol_H-M 'Pbca '
_cod_original_formula_sum 'C9 H19 N2 Ni1.50 O9 P2'
_cod_database_code 7219737

loop_
_symmetry_equiv_pos_as_xyz
'x, y, z'
'-x+1/2, -y, z+1/2'
'-x, y+1/2, -z+1/2'
'x+1/2, -y+1/2, -z'
'-x, -y, -z'
'x-1/2, y, -z-1/2'
'x, -y-1/2, z-1/2'
'-x-1/2, y-1/2, z'

loop_
_atom_site_label
_atom_site_type_symbol
_atom_site_fract_x
_atom_site_fract_y
_atom_site_fract_z
_atom_site_U_iso_or_equiv
_atom_site_adp_type
_atom_site_occupancy
_atom_site_symmetry_multiplicity
_atom_site_calc_flag
_atom_site_refinement_flags
Ni1 Ni 1.06364(4) -0.01364(10) 0.24743(5) 0.0125(2) Uani 1 1 d .
Ni2 Ni 1.0000 0.0000 0.5000 0.0202(3) Uani 1 2 d S
P1 P 0.97321(9) -0.2016(2) 0.36017(9) 0.0130(4) Uani 1 1 d .
P2 P 0.95890(9) 0.1629(2) 0.34609(9) 0.0120(4) Uani 1 1 d .
O1 O 0.9400(3) -0.3601(6) 0.3380(3) 0.0197(11) Uani 1 1 d .
O2 O 0.9641(3) -0.1846(6) 0.4408(3) 0.0185(11) Uani 1 1 d .
O3 O 1.0498(2) -0.1738(6) 0.3360(3) 0.0169(10) Uani 1 1 d .
O4 O 0.9118(3) 0.2985(6) 0.3197(2) 0.0159(10) Uani 1 1 d .
O5 O 1.0345(3) 0.1694(6) 0.3155(3) 0.0177(10) Uani 1 1 d .
O6 O 0.9590(3) 0.1597(6) 0.4267(3) 0.0201(11) Uani 1 1 d .
O7 O 0.94958(11) -0.0460(3) 0.24127(11) 0.0156(10) Uani 1 1 d .
H7B H 0.9393 -0.1373 0.2232 0.019 Uiso 1 1 d R
O8 O 1.10260(11) -0.0254(3) 0.45041(11) 0.0445(18) Uani 1 1 d R
H8D H 1.1280 -0.0904 0.4745 0.067 Uiso 1 1 d R
H8E H 1.0973 -0.0624 0.4087 0.067 Uiso 1 1 d R
O1W O 0.67926(11) 0.2956(3) 0.49275(11) 0.45(4) Uani 1 1 d R
H1WA H 0.6986 0.2355 0.5238 0.675 Uiso 1 1 d R
H1WB H 0.6490 0.3574 0.5126 0.675 Uiso 1 1 d R
N1 N 0.67120(11) 0.0386(3) 0.23347(11) 0.0178(12) Uani 1 1 d R
N2 N 0.89470(11) 0.4894(3) 0.47227(11) 0.112(5) Uani 1 1 d RU
H2C H 0.9281 0.4306 0.4498 0.134 Uiso 1 1 d R
H2D H 0.8923 0.5868 0.4511 0.134 Uiso 1 1 d R
C1 C 0.92517(11) -0.0369(3) 0.31462(11) 0.0133(13) Uani 1 1 d RU
C2 C 0.84451(11) -0.0596(3) 0.32209(11) 0.0168(14) Uani 1 1 d RU
H2B H 0.8421 0.0352 0.3514 0.020 Uiso 1 1 d R
H2A H 0.8257 -0.1236 0.3603 0.020 Uiso 1 1 d R
C3 C 0.79429(11) 0.0189(3) 0.26917(11) 0.0173(14) Uani 1 1 d RU
C4 C 0.81403(11) 0.1187(3) 0.21329(11) 0.0204(15) Uani 1 1 d RU
H4A H 0.8630 0.1471 0.2059 0.025 Uiso 1 1 d R
C5 C 0.76085(11) 0.1769(3) 0.16790(11) 0.0241(16) Uani 1 1 d RU
H5A H 0.7734 0.2448 0.1285 0.029 Uiso 1 1 d R
C6 C 0.69032(11) 0.1370(3) 0.17971(11) 0.0200(14) Uani 1 1 d RU
H6A H 0.6543 0.1803 0.1490 0.024 Uiso 1 1 d R
C7 C 0.72272(11) -0.0181(3) 0.27660(11) 0.0182(14) Uani 1 1 d RU
H7A H 0.7090 -0.0883 0.3148 0.022 Uiso 1 1 d R
C8 C 0.91573(11) 0.5112(3) 0.54782(11) 0.084(4) Uani 1 1 d RU
H8A H 0.9610 0.5647 0.5501 0.127 Uiso 1 1 d R
H8B H 0.8806 0.5755 0.5717 0.127 Uiso 1 1 d R
H8C H 0.9191 0.4073 0.5704 0.127 Uiso 1 1 d R
C9 C 0.82014(11) 0.4014(3) 0.46542(11) 0.130(6) Uani 1 1 d RU
H9A H 0.8082 0.3893 0.4162 0.194 Uiso 1 1 d R
H9B H 0.8228 0.2966 0.4873 0.194 Uiso 1 1 d R
H9C H 0.7842 0.4648 0.4886 0.194 Uiso 1 1 d R

loop_
_atom_site_aniso_label
_atom_site_aniso_U_11
_atom_site_aniso_U_22
_atom_site_aniso_U_33
_atom_site_aniso_U_23
_atom_site_aniso_U_13
_atom_site_aniso_U_12
Ni1 0.0113(4) 0.0118(4) 0.0145(4) -0.0007(3) 0.0002(3) -0.0002(3)
Ni2 0.0268(7) 0.0190(7) 0.0147(6) 0.0003(5) -0.0035(5) -0.0028(6)
P1 0.0154(8) 0.0105(8) 0.0131(8) 0.0005(6) -0.0009(6) -0.0004(6)
P2 0.0130(8) 0.0107(8) 0.0123(8) 0.0012(6) 0.0007(6) 0.0016(6)
O1 0.023(3) 0.014(2) 0.022(3) -0.006(2) 0.001(2) -0.001(2)
O2 0.021(3) 0.018(2) 0.016(2) 0.000(2) 0.001(2) -0.004(2)
O3 0.012(2) 0.018(2) 0.020(2) 0.000(2) 0.0016(19) 0.0015(19)
O4 0.018(2) 0.013(2) 0.017(2) 0.0020(19) 0.0004(19) 0.0034(19)
O5 0.015(2) 0.014(2) 0.024(3) 0.000(2) 0.000(2) 0.0007(19)
O6 0.026(3) 0.020(3) 0.014(2) -0.002(2) -0.003(2) 0.005(2)
O7 0.015(2) 0.017(2) 0.014(2) 0.0012(19) 0.0007(19) -0.0021(19)
O8 0.034(4) 0.071(5) 0.028(3) -0.008(3) 0.001(3) -0.012(3)
O1W 0.099(14) 1.02(11) 0.23(3) 0.30(4) -0.043(15) -0.07(3)
N1 0.015(3) 0.017(3) 0.022(3) -0.002(2) -0.003(2) 0.001(2)
N2 0.111(5) 0.112(5) 0.111(5) 0.0002(10) 0.0003(10) -0.0006(10)
C1 0.0133(15) 0.0131(15) 0.0135(15) -0.0008(9) -0.0003(9) 0.0003(9)
C2 0.012(3) 0.016(3) 0.022(3) 0.006(3) -0.003(3) -0.002(3)
C3 0.016(3) 0.014(3) 0.021(3) 0.000(3) -0.001(3) 0.000(3)
C4 0.016(3) 0.021(3) 0.025(3) 0.002(3) 0.001(3) -0.005(3)
C5 0.020(4) 0.027(4) 0.025(4) 0.008(3) -0.002(3) -0.001(3)
C6 0.015(3) 0.025(4) 0.019(3) 0.001(3) -0.002(3) -0.001(3)
C7 0.019(3) 0.018(3) 0.017(3) 0.003(3) -0.003(3) -0.001(3)
C8 0.084(9) 0.085(9) 0.084(9) 0.020(7) -0.014(7) 0.005(7)
C9 0.130(6) 0.130(6) 0.129(6) 0.0001(7) 0.0000(7) 0.0000(7)

loop_
_atom_type_symbol
_atom_type_description
_atom_type_scat_dispersion_real
_atom_type_scat_dispersion_imag
_atom_type_scat_source
C C 0.0033 0.0016 'International Tables Vol C Tables 4.2.6.8 and 6.1.1.4'
H H 0.0000 0.0000 'International Tables Vol C Tables 4.2.6.8 and 6.1.1.4'
N N 0.0061 0.0033 'International Tables Vol C Tables 4.2.6.8 and 6.1.1.4'
O O 0.0106 0.0060 'International Tables Vol C Tables 4.2.6.8 and 6.1.1.4'
P P 0.1023 0.0942 'International Tables Vol C Tables 4.2.6.8 and 6.1.1.4'
Ni Ni 0.3393 1.1124 'International Tables Vol C Tables 4.2.6.8 and 6.1.1.4'

loop_
_geom_angle_atom_site_label_1
_geom_angle_atom_site_label_2
_geom_angle_atom_site_label_3
_geom_angle
_geom_angle_site_symmetry_1
_geom_angle_site_symmetry_3
O1 Ni1 O4 89.5(2) 3_755 3_745
O1 Ni1 O5 91.5(2) 3_755 .
O4 Ni1 O5 177.27(19) 3_745 .
O1 Ni1 N1 92.27(16) 3_755 6_656
O4 Ni1 N1 92.59(15) 3_745 6_656
O5 Ni1 N1 89.92(15) . 6_656
O1 Ni1 O3 171.11(19) 3_755 .
O4 Ni1 O3 92.36(19) 3_745 .
O5 Ni1 O3 86.30(19) . .
N1 Ni1 O3 96.33(14) 6_656 .
O1 Ni1 O7 90.07(15) 3_755 .
O4 Ni1 O7 95.49(15) 3_745 .
O5 Ni1 O7 81.96(15) . .
N1 Ni1 O7 171.61(8) 6_656 .
O3 Ni1 O7 81.09(14) . .
O2 Ni2 O2 180.0(2) . 5_756
O2 Ni2 O6 89.3(2) . .
O2 Ni2 O6 90.7(2) 5_756 .
O2 Ni2 O6 90.7(2) . 5_756
O2 Ni2 O6 89.3(2) 5_756 5_756
O6 Ni2 O6 180.000(1) . 5_756
O2 Ni2 O8 89.13(15) . .
O2 Ni2 O8 90.87(15) 5_756 .
O6 Ni2 O8 96.11(15) . .
O6 Ni2 O8 83.89(15) 5_756 .
O2 Ni2 O8 90.87(15) . 5_756
O2 Ni2 O8 89.13(15) 5_756 5_756
O6 Ni2 O8 83.89(15) . 5_756
O6 Ni2 O8 96.11(15) 5_756 5_756
O8 Ni2 O8 180.0 . 5_756
O1 P1 O3 115.9(3) . .
O1 P1 O2 107.9(3) . .
O3 P1 O2 112.7(3) . .
O1 P1 C1 108.0(2) . .
O3 P1 C1 102.2(2) . .
O2 P1 C1 109.8(2) . .
O4 P2 O6 110.0(3) . .
O4 P2 O5 113.1(3) . .
O6 P2 O5 112.1(3) . .
O4 P2 C1 110.6(2) . .
O6 P2 C1 107.6(2) . .
O5 P2 C1 103.1(2) . .
P1 O1 Ni1 140.1(3) . 3_745
P1 O2 Ni2 125.6(3) . .
P1 O3 Ni1 116.0(3) . .
P2 O4 Ni1 129.1(3) . 3_755
P2 O5 Ni1 117.1(3) . .
P2 O6 Ni2 133.0(3) . .
C1 O7 Ni1 104.73(6) . .
C1 O7 H7B 110.8 . .
Ni1 O7 H7B 110.8 . .
Ni2 O8 H8D 109.5 . .
Ni2 O8 H8E 109.4 . .
H8D O8 H8E 109.5 . .
H1WA O1W H1WB 109.5 . .
C6 N1 C7 118.1 . .
C6 N1 Ni1 120.66(6) . 6_556
C7 N1 Ni1 121.12(6) . 6_556
C8 N2 C9 111.6 . .
C8 N2 H2C 109.3 . .
C9 N2 H2C 109.3 . .
C8 N2 H2D 109.3 . .
C9 N2 H2D 109.3 . .
H2C N2 H2D 108.0 . .
O7 C1 C2 113.0 . .
O7 C1 P1 104.42(8) . .
C2 C1 P1 110.51(8) . .
O7 C1 P2 103.93(8) . .
C2 C1 P2 114.54(8) . .
P1 C1 P2 109.77(13) . .
C3 C2 C1 120.1 . .
C3 C2 H2B 90.0 . .
C1 C2 H2B 90.0 . .
C3 C2 H2A 119.9 . .
C1 C2 H2A 120.0 . .
H2B C2 H2A 90.0 . .
C7 C3 C4 117.8 . .
C7 C3 C2 116.3 . .
C4 C3 C2 125.9 . .
C3 C4 C5 118.5 . .
C3 C4 H4A 120.8 . .
C5 C4 H4A 120.8 . .
C6 C5 C4 120.2 . .
C6 C5 H5A 119.9 . .
C4 C5 H5A 119.9 . .
N1 C6 C5 121.3 . .
N1 C6 H6A 119.3 . .
C5 C6 H6A 119.3 . .
N1 C7 C3 124.0 . .
N1 C7 H7A 118.0 . .
C3 C7 H7A 118.0 . .
N2 C8 H8A 109.5 . .
N2 C8 H8B 109.5 . .
H8A C8 H8B 109.5 . .
N2 C8 H8C 109.5 . .
H8A C8 H8C 109.5 . .
H8B C8 H8C 109.5 . .
N2 C9 H9A 109.5 . .
N2 C9 H9B 109.5 . .
H9A C9 H9B 109.5 . .
N2 C9 H9C 109.5 . .
H9A C9 H9C 109.5 . .
H9B C9 H9C 109.5 . .

loop_
_geom_bond_atom_site_label_1
_geom_bond_atom_site_label_2
_geom_bond_distance
_geom_bond_site_symmetry_2
Ni1 O1 2.051(5) 3_755
Ni1 O4 2.056(5) 3_745
Ni1 O5 2.057(5) .
Ni1 N1 2.098(2) 6_656
Ni1 O3 2.147(5) .
Ni1 O7 2.164(2) .
Ni2 O2 2.007(5) .
Ni2 O2 2.007(5) 5_756
Ni2 O6 2.061(5) .
Ni2 O6 2.061(5) 5_756
Ni2 O8 2.153(2) .
Ni2 O8 2.153(2) 5_756
P1 O1 1.510(5) .
P1 O3 1.527(5) .
P1 O2 1.536(5) .
P1 C1 1.845(3) .
P2 O4 1.511(5) .
P2 O6 1.520(5) .
P2 O5 1.534(5) .
P2 C1 1.865(3) .
O1 Ni1 2.051(5) 3_745
O4 Ni1 2.056(5) 3_755
O7 C1 1.4591 .
O7 H7B 0.8498 .
O8 H8D 0.8499 .
O8 H8E 0.8500 .
O1W H1WA 0.8501 .
O1W H1WB 0.8501 .
N1 C6 1.3482 .
N1 C7 1.3485 .
N1 Ni1 2.098(2) 6_556
N2 C8 1.4892 .
N2 C9 1.5843 .
N2 H2C 0.8999 .
N2 H2D 0.9000 .
C1 C2 1.5342 .
C2 C3 1.5191 .
C2 H2B 0.9601 .
C2 H2A 0.9600 .
C3 C7 1.3865 .
C3 C4 1.3883 .
C4 C5 1.4012 .
C4 H4A 0.9599 .
C5 C6 1.3841 .
C5 H5A 0.9599 .
C6 H6A 0.9601 .
C7 H7A 0.9599 .
C8 H8A 0.9600 .
C8 H8B 0.9600 .
C8 H8C 0.9600 .
C9 H9A 0.9602 .
C9 H9B 0.9600 .
C9 H9C 0.9601 .

loop_
_geom_hbond_atom_site_label_D
_geom_hbond_atom_site_label_H
_geom_hbond_atom_site_label_A
_geom_hbond_distance_DH
_geom_hbond_distance_HA
_geom_hbond_distance_DA
_geom_hbond_angle_DHA
_geom_hbond_site_symmetry_A
O1W H1WB O8 0.85 1.78 2.614(3) 165.2 4_456
N2 H2D O1W 0.90 2.32 2.9123(19) 122.8 8_765
N2 H2D O2 0.90 2.33 3.051(5) 137.2 1_565
N2 H2D O1 0.90 2.35 2.946(6) 123.4 1_565
